data_1550816
loop_
_publ_author_name
'Chattopadhyay, Pabitra'
'Ahmmed, Ejaj'
'Lohar, Somenath'
'Ghatak, Sumanta Kumar'
'HIRA, SUMIT Kumar'
'Manna, Partha Pratim'

_publ_section_title
;
 Development of a reaction based turn-on fluorosensor and biomarker
 selective for hypochlorite ion in aqueous medium
;
_journal_name_full 'Analytical Methods'
_journal_paper_doi 10.1039/C9AY00325H
_journal_year 2019
_chemical_formula_sum 'C16 H15 N3 O S2'
_chemical_formula_weight 329.43
_chemical_name_systematic
; 
 ? 
;
_space_group_IT_number 15
_symmetry_cell_setting monoclinic
_symmetry_space_group_name_Hall '-C 2yc'
_symmetry_space_group_name_H-M 'C 1 2/c 1'
_atom_sites_solution_hydrogens geom
_atom_sites_solution_primary direct
_atom_sites_solution_secondary difmap
_audit_creation_method SHELXL-97
_cell_angle_alpha 90.00
_cell_angle_beta 111.003(2)
_cell_angle_gamma 90.00
_cell_formula_units_Z 8
_cell_length_a 16.1495(7)
_cell_length_b 12.7748(5)
_cell_length_c 16.1233(7)
_cell_measurement_reflns_used 3060
_cell_measurement_temperature 296(2)
_cell_measurement_theta_max 28.36
_cell_measurement_theta_min 2.09
_cell_volume 3105.3(2)
_computing_cell_refinement 'APEX II v.2.2 (Bruker, 2007)'
_computing_data_collection 'APEX II v.2.2 (Bruker, 2007)'
_computing_data_reduction 'APEX II v.2.2 (Bruker, 2007)'
_computing_structure_refinement 'SHELXL-97 (Sheldrick, 1997)'
_computing_structure_solution 'SHELXS-97 (Sheldrick, 1990)'
_diffrn_ambient_temperature 296(2)
_diffrn_measured_fraction_theta_full 0.996
_diffrn_measured_fraction_theta_max 0.996
_diffrn_measurement_device_type 'Bruker APEX II CCD'
_diffrn_measurement_method '\W scans'
_diffrn_radiation_monochromator graphite
_diffrn_radiation_source 'fine-focus sealed tube'
_diffrn_radiation_type MoK\a
_diffrn_radiation_wavelength 0.71073
_diffrn_reflns_av_R_equivalents 0.1099
_diffrn_reflns_av_sigmaI/netI 0.0482
_diffrn_reflns_limit_h_max 21
_diffrn_reflns_limit_h_min -21
_diffrn_reflns_limit_k_max 16
_diffrn_reflns_limit_k_min -17
_diffrn_reflns_limit_l_max 21
_diffrn_reflns_limit_l_min -21
_diffrn_reflns_number 22185
_diffrn_reflns_theta_full 28.36
_diffrn_reflns_theta_max 28.36
_diffrn_reflns_theta_min 2.09
_exptl_absorpt_coefficient_mu 0.347
_exptl_crystal_colour 'pale yellow'
_exptl_crystal_density_diffrn 1.409
_exptl_crystal_density_method 'not measured'
_exptl_crystal_description rod
_exptl_crystal_F_000 1376
_refine_diff_density_max 0.681
_refine_diff_density_min -0.633
_refine_diff_density_rms 0.172
_refine_ls_extinction_method none
_refine_ls_goodness_of_fit_ref 1.407
_refine_ls_hydrogen_treatment mixed
_refine_ls_matrix_type full
_refine_ls_number_parameters 256
_refine_ls_number_reflns 3879
_refine_ls_number_restraints 0
_refine_ls_restrained_S_all 1.407
_refine_ls_R_factor_all 0.0739
_refine_ls_R_factor_gt 0.0579
_refine_ls_shift/su_max 0.035
_refine_ls_shift/su_mean 0.002
_refine_ls_structure_factor_coef Fsqd
_refine_ls_weighting_details 'calc w=1/[\s^2^(Fo^2^)+(0.1000P)^2^+0.0000P] where P=(Fo^2^+2Fc^2^)/3'
_refine_ls_weighting_scheme calc
_refine_ls_wR_factor_gt 0.1717
_refine_ls_wR_factor_ref 0.1969
_reflns_number_gt 3060
_reflns_number_total 3879
_reflns_threshold_expression >2sigma(I)
_cod_data_source_file c9ay00325h2.cif
_cod_data_source_block pb113
_cod_original_sg_symbol_H-M 'C 2/c'
_cod_database_code 1550816

loop_
_symmetry_equiv_pos_as_xyz
'x, y, z'
'-x, y, -z+1/2'
'x+1/2, y+1/2, z'
'-x+1/2, y+1/2, -z+1/2'
'-x, -y, -z'
'x, -y, z-1/2'
'-x+1/2, -y+1/2, -z'
'x+1/2, -y+1/2, z-1/2'

loop_
_atom_site_label
_atom_site_type_symbol
_atom_site_fract_x
_atom_site_fract_y
_atom_site_fract_z
_atom_site_U_iso_or_equiv
_atom_site_adp_type
_atom_site_occupancy
_atom_site_symmetry_multiplicity
_atom_site_calc_flag
_atom_site_refinement_flags
S1 S 0.23454(4) 0.45752(5) 0.22893(4) 0.0584(2) Uani 1 1 d .
S2 S 0.14459(5) 0.28401(5) 0.28279(4) 0.0620(2) Uani 1 1 d .
N2 N -0.06045(10) 0.70194(12) 0.08285(10) 0.0385(4) Uani 1 1 d .
N1 N -0.13129(12) 0.73774(14) 0.01746(11) 0.0484(4) Uani 1 1 d .
N3 N -0.00714(14) 0.77386(13) 0.13504(12) 0.0542(5) Uani 1 1 d .
O1 O 0.09063(9) 0.62383(10) 0.22627(8) 0.0437(3) Uani 1 1 d .
H1 H 0.0740 0.6846 0.2149 0.065 Uiso 1 1 calc R
C5 C -0.09568(12) 0.52194(15) 0.03502(11) 0.0377(4) Uani 1 1 d .
C4 C -0.04058(11) 0.59305(14) 0.09494(11) 0.0355(4) Uani 1 1 d .
C7 C -0.04669(16) 0.86508(16) 0.10043(14) 0.0524(5) Uani 1 1 d .
C2 C 0.05218(12) 0.45172(14) 0.17486(11) 0.0364(4) Uani 1 1 d .
C15 C 0.2105(3) 0.2500(3) 0.2188(2) 0.0831(9) Uani 1 1 d .
C3 C 0.03386(12) 0.55901(14) 0.16551(11) 0.0345(4) Uani 1 1 d .
C13 C 0.13487(14) 0.41991(16) 0.25198(12) 0.0440(4) Uani 1 1 d .
C8 C -0.12304(15) 0.84244(17) 0.02812(14) 0.0495(5) Uani 1 1 d .
C9 C -0.1785(2) 0.9237(2) -0.02260(19) 0.0679(7) Uani 1 1 d .
C1 C -0.00343(13) 0.38232(14) 0.11519(12) 0.0405(4) Uani 1 1 d .
C6 C -0.07838(13) 0.41624(15) 0.04461(11) 0.0392(4) Uani 1 1 d .
C11 C -0.0753(3) 1.0455(2) 0.0763(2) 0.0876(10) Uani 1 1 d .
C14 C 0.2786(3) 0.3286(3) 0.2285(4) 0.0971(12) Uani 1 1 d .
C10 C -0.1536(2) 1.0224(2) 0.0028(2) 0.0792(8) Uani 1 1 d .
C12 C -0.0212(3) 0.9692(2) 0.1266(2) 0.0814(9) Uani 1 1 d .
C16 C -0.13830(18) 0.33866(19) -0.01862(15) 0.0514(5) Uani 1 1 d .
H7 H 0.035(2) 0.990(2) 0.1726(19) 0.075(9) Uiso 1 1 d .
H5 H -0.190(2) 1.087(3) -0.034(2) 0.093(10) Uiso 1 1 d .
H11 H 0.235(2) 0.182(3) 0.242(2) 0.083(9) Uiso 1 1 d .
H2 H 0.0058(18) 0.301(2) 0.1236(16) 0.058(7) Uiso 1 1 d .
H3 H -0.143(2) 0.552(2) -0.0091(19) 0.074(8) Uiso 1 1 d .
H4 H -0.235(3) 0.909(3) -0.070(2) 0.085(9) Uiso 1 1 d .
H8 H 0.1347(18) 0.4560(19) 0.3020(17) 0.052(6) Uiso 1 1 d .
H14 H -0.107(3) 0.291(3) -0.037(2) 0.096(11) Uiso 1 1 d .
H15 H -0.1679(18) 0.298(2) 0.0114(16) 0.055(7) Uiso 1 1 d .
H13 H -0.187(3) 0.362(4) -0.072(3) 0.147(17) Uiso 1 1 d .
H10 H 0.308(3) 0.317(4) 0.185(3) 0.120(13) Uiso 1 1 d .
H6 H -0.066(2) 1.125(3) 0.091(2) 0.089(9) Uiso 1 1 d .
H9 H 0.332(4) 0.309(5) 0.291(3) 0.156(18) Uiso 1 1 d .
H12 H 0.159(11) 0.233(8) 0.154(9) 0.44(7) Uiso 1 1 d .

loop_
_atom_site_aniso_label
_atom_site_aniso_U_11
_atom_site_aniso_U_22
_atom_site_aniso_U_33
_atom_site_aniso_U_23
_atom_site_aniso_U_13
_atom_site_aniso_U_12
S1 0.0388(3) 0.0536(4) 0.0756(4) 0.0077(3) 0.0117(3) 0.0036(2)
S2 0.0682(4) 0.0457(4) 0.0697(4) 0.0228(2) 0.0219(3) 0.0166(3)
N2 0.0367(8) 0.0310(8) 0.0438(7) 0.0024(6) 0.0096(6) 0.0012(6)
N1 0.0435(9) 0.0366(9) 0.0555(9) 0.0037(7) 0.0062(7) 0.0082(7)
N3 0.0562(11) 0.0309(8) 0.0614(9) -0.0002(7) 0.0038(8) -0.0025(7)
O1 0.0402(7) 0.0338(7) 0.0478(6) -0.0009(5) 0.0047(5) -0.0031(5)
C5 0.0354(9) 0.0344(9) 0.0399(8) 0.0021(7) 0.0093(7) -0.0013(7)
C4 0.0355(9) 0.0282(8) 0.0423(8) 0.0029(6) 0.0134(7) 0.0020(7)
C7 0.0630(14) 0.0308(10) 0.0613(11) 0.0033(8) 0.0200(10) 0.0034(9)
C2 0.0358(9) 0.0318(9) 0.0405(8) 0.0047(6) 0.0123(7) 0.0038(7)
C15 0.100(2) 0.0535(17) 0.099(2) 0.0003(15) 0.0397(18) 0.0272(17)
C3 0.0327(8) 0.0297(8) 0.0404(7) 0.0012(6) 0.0123(6) -0.0014(6)
C13 0.0448(10) 0.0400(10) 0.0430(8) 0.0044(7) 0.0108(8) 0.0092(8)
C8 0.0517(12) 0.0352(10) 0.0615(11) 0.0057(8) 0.0201(9) 0.0098(8)
C9 0.0668(16) 0.0455(13) 0.0817(15) 0.0120(12) 0.0146(13) 0.0215(12)
C1 0.0443(10) 0.0287(9) 0.0492(9) 0.0020(7) 0.0178(8) 0.0003(7)
C6 0.0417(10) 0.0323(9) 0.0431(8) -0.0012(7) 0.0147(7) -0.0048(7)
C11 0.117(3) 0.0299(12) 0.106(2) 0.0019(13) 0.029(2) 0.0066(15)
C14 0.086(2) 0.073(2) 0.153(3) 0.021(2) 0.068(3) 0.0341(19)
C10 0.085(2) 0.0400(13) 0.105(2) 0.0137(13) 0.0260(18) 0.0208(13)
C12 0.094(2) 0.0317(11) 0.0956(18) -0.0015(12) 0.0055(17) -0.0044(13)
C16 0.0572(13) 0.0378(11) 0.0540(11) -0.0072(9) 0.0138(10) -0.0101(10)

loop_
_atom_type_symbol
_atom_type_description
_atom_type_scat_dispersion_real
_atom_type_scat_dispersion_imag
_atom_type_scat_source
C C 0.0033 0.0016 'International Tables Vol C Tables 4.2.6.8 and 6.1.1.4'
H H 0.0000 0.0000 'International Tables Vol C Tables 4.2.6.8 and 6.1.1.4'
N N 0.0061 0.0033 'International Tables Vol C Tables 4.2.6.8 and 6.1.1.4'
O O 0.0106 0.0060 'International Tables Vol C Tables 4.2.6.8 and 6.1.1.4'
S S 0.1246 0.1234 'International Tables Vol C Tables 4.2.6.8 and 6.1.1.4'

loop_
_geom_angle_atom_site_label_1
_geom_angle_atom_site_label_2
_geom_angle_atom_site_label_3
_geom_angle
C14 S1 C13 97.93(14)
C15 S2 C13 94.96(13)
N1 N2 N3 116.21(16)
N1 N2 C4 122.15(15)
N3 N2 C4 121.60(15)
N2 N1 C8 102.86(16)
N2 N3 C7 103.38(17)
C6 C5 C4 120.61(16)
C5 C4 C3 120.83(16)
C5 C4 N2 119.08(15)
C3 C4 N2 120.09(15)
N3 C7 C8 108.24(18)
N3 C7 C12 130.2(2)
C8 C7 C12 121.5(2)
C1 C2 C3 119.70(16)
C1 C2 C13 124.16(16)
C3 C2 C13 116.14(16)
C14 C15 S2 110.8(3)
O1 C3 C4 124.06(16)
O1 C3 C2 117.25(15)
C4 C3 C2 118.69(16)
C2 C13 S2 116.69(15)
C2 C13 S1 109.93(13)
S2 C13 S1 108.17(11)
N1 C8 C7 109.31(18)
N1 C8 C9 129.6(2)
C7 C8 C9 121.1(2)
C10 C9 C8 116.9(3)
C2 C1 C6 121.71(17)
C5 C6 C1 118.45(17)
C5 C6 C16 121.08(18)
C1 C6 C16 120.47(18)
C12 C11 C10 122.4(3)
C15 C14 S1 110.4(2)
C9 C10 C11 122.0(3)
C11 C12 C7 116.1(3)

loop_
_geom_bond_atom_site_label_1
_geom_bond_atom_site_label_2
_geom_bond_distance
S1 C14 1.795(3)
S1 C13 1.841(2)
S2 C15 1.782(3)
S2 C13 1.797(2)
N2 N1 1.329(2)
N2 N3 1.332(2)
N2 C4 1.425(2)
N1 C8 1.349(3)
N3 C7 1.350(3)
O1 C3 1.357(2)
C5 C6 1.376(3)
C5 C4 1.391(2)
C4 C3 1.396(2)
C7 C8 1.390(3)
C7 C12 1.411(3)
C2 C1 1.378(3)
C2 C3 1.399(2)
C2 C13 1.518(3)
C15 C14 1.455(6)
C8 C9 1.422(3)
C9 C10 1.342(4)
C1 C6 1.400(3)
C6 C16 1.500(3)
C11 C12 1.364(4)
C11 C10 1.420(5)
